data_4030625
loop_
_publ_author_name
'Fan, Yu-Shiou'
'Das, Utpal'
'Hsiao, Ming-Yu'
'Liu, Meng-Hsien'
'Lin, Wenwei'

_publ_section_title
;
 Chemoselective intramolecular Wittig reactions for the synthesis of
 oxazoles and benzofurans.
;
_journal_issue 23
_journal_name_full 'The Journal of organic chemistry'
_journal_page_first 11567
_journal_page_last 11582
_journal_paper_doi 10.1021/jo502232q
_journal_volume 79
_journal_year 2014
_chemical_formula_moiety 'C28 H17 Br2 N O3'
_chemical_formula_sum 'C28 H17 Br2 N O3'
_chemical_formula_weight 575.25
_chemical_name_systematic
;
 ?
;
_space_group_IT_number 14
_symmetry_cell_setting monoclinic
_symmetry_space_group_name_Hall '-P 2ybc'
_symmetry_space_group_name_H-M 'P 1 21/c 1'
_atom_sites_solution_hydrogens geom
_atom_sites_solution_primary direct
_atom_sites_solution_secondary difmap
_audit_creation_method SHELXL-97
_cell_angle_alpha 90.00
_cell_angle_beta 93.811(11)
_cell_angle_gamma 90.00
_cell_formula_units_Z 4
_cell_length_a 18.879(3)
_cell_length_b 13.056(2)
_cell_length_c 9.5076(16)
_cell_measurement_reflns_used 0
_cell_measurement_temperature 200(2)
_cell_measurement_theta_max 0
_cell_measurement_theta_min 0
_cell_volume 2338.3(6)
_computing_molecular_graphics 'Ortep-3 for Windows (Farrugia, 1997)'
_computing_publication_material 'WinGX publication routines (Farrugia, 1999)'
_computing_structure_refinement 'SHELXL-97 (Sheldrick, 1997)'
_computing_structure_solution 'SHELXS-86 (Sheldrick, 1986)'
_diffrn_ambient_temperature 200(2)
_diffrn_measured_fraction_theta_full 0.988
_diffrn_measured_fraction_theta_max 0.988
_diffrn_radiation_monochromator graphite
_diffrn_radiation_source 'fine-focus sealed tube'
_diffrn_radiation_type MoK\a
_diffrn_radiation_wavelength 0.71073
_diffrn_reflns_av_R_equivalents 0.0945
_diffrn_reflns_av_sigmaI/netI 0.1415
_diffrn_reflns_limit_h_max 22
_diffrn_reflns_limit_h_min -22
_diffrn_reflns_limit_k_max 14
_diffrn_reflns_limit_k_min -15
_diffrn_reflns_limit_l_max 10
_diffrn_reflns_limit_l_min -11
_diffrn_reflns_number 15226
_diffrn_reflns_theta_full 25.06
_diffrn_reflns_theta_max 25.06
_diffrn_reflns_theta_min 1.08
_exptl_absorpt_coefficient_mu 3.498
_exptl_absorpt_correction_T_max 0.8727
_exptl_absorpt_correction_T_min 0.4200
_exptl_absorpt_correction_type multi-scan
_exptl_crystal_colour colorless
_exptl_crystal_density_diffrn 1.634
_exptl_crystal_density_method 'not measured'
_exptl_crystal_description prism
_exptl_crystal_F_000 1144
_exptl_crystal_size_max 0.30
_exptl_crystal_size_mid 0.09
_exptl_crystal_size_min 0.04
_refine_diff_density_max 1.374
_refine_diff_density_min -0.582
_refine_diff_density_rms 0.137
_refine_ls_extinction_method none
_refine_ls_goodness_of_fit_ref 1.002
_refine_ls_hydrogen_treatment constr
_refine_ls_matrix_type full
_refine_ls_number_parameters 307
_refine_ls_number_reflns 4109
_refine_ls_number_restraints 0
_refine_ls_restrained_S_all 1.002
_refine_ls_R_factor_all 0.1706
_refine_ls_R_factor_gt 0.0676
_refine_ls_shift/su_max 0.000
_refine_ls_shift/su_mean 0.000
_refine_ls_structure_factor_coef Fsqd
_refine_ls_weighting_details 'calc w=1/[\s^2^(Fo^2^)+(0.1094P)^2^+0.3415P] where P=(Fo^2^+2Fc^2^)/3'
_refine_ls_weighting_scheme calc
_refine_ls_wR_factor_gt 0.1589
_refine_ls_wR_factor_ref 0.2240
_reflns_number_gt 1952
_reflns_number_total 4109
_reflns_threshold_expression >2sigma(I)
_cod_data_source_file jo502232q_si_002.cif
_cod_data_source_block 13748
_cod_original_cell_volume 2338.2(7)
_cod_original_sg_symbol_H-M 'P 21/c'
_cod_database_code 4030625

loop_
_symmetry_equiv_pos_as_xyz
'x, y, z'
'-x, y+1/2, -z+1/2'
'-x, -y, -z'
'x, -y-1/2, z-1/2'

loop_
_atom_site_label
_atom_site_type_symbol
_atom_site_fract_x
_atom_site_fract_y
_atom_site_fract_z
_atom_site_U_iso_or_equiv
_atom_site_adp_type
_atom_site_occupancy
_atom_site_symmetry_multiplicity
_atom_site_calc_flag
_atom_site_refinement_flags
C1 C 0.1984(5) 0.9299(8) -0.4086(9) 0.044(3) Uani 1 1 d .
C2 C 0.1956(5) 0.8323(7) -0.3510(9) 0.045(3) Uani 1 1 d .
H2 H 0.1715 0.7782 -0.4009 0.054 Uiso 1 1 calc R
C3 C 0.2287(4) 0.8162(7) -0.2193(9) 0.035(2) Uani 1 1 d .
H3 H 0.2291 0.7495 -0.1793 0.042 Uiso 1 1 calc R
C4 C 0.2614(5) 0.8962(7) -0.1445(9) 0.036(2) Uani 1 1 d .
C5 C 0.2636(5) 0.9943(7) -0.2065(9) 0.042(2) Uani 1 1 d .
H5 H 0.2868 1.0493 -0.1568 0.050 Uiso 1 1 calc R
C6 C 0.2321(5) 1.0096(7) -0.3386(9) 0.044(3) Uani 1 1 d .
H6 H 0.2336 1.0752 -0.3815 0.053 Uiso 1 1 calc R
C7 C 0.2984(4) 0.8765(6) -0.0064(9) 0.032(2) Uani 1 1 d .
C8 C 0.3122(4) 0.9281(6) 0.1163(8) 0.029(2) Uani 1 1 d .
C9 C 0.3674(5) 0.7838(7) 0.1370(9) 0.032(2) Uani 1 1 d .
C10 C 0.4072(5) 0.6918(6) 0.1789(8) 0.031(2) Uani 1 1 d .
C11 C 0.4028(5) 0.6044(7) 0.0948(9) 0.039(2) Uani 1 1 d .
H11 H 0.3767 0.6057 0.0059 0.047 Uiso 1 1 calc R
C12 C 0.4365(5) 0.5159(7) 0.1414(10) 0.044(3) Uani 1 1 d .
H12 H 0.4320 0.4553 0.0861 0.053 Uiso 1 1 calc R
C13 C 0.4769(5) 0.5147(7) 0.2683(9) 0.044(3) Uani 1 1 d .
H13 H 0.5002 0.4536 0.2998 0.053 Uiso 1 1 calc R
C14 C 0.4833(5) 0.6025(8) 0.3491(9) 0.043(2) Uani 1 1 d .
H14 H 0.5116 0.6024 0.4355 0.052 Uiso 1 1 calc R
C15 C 0.4483(5) 0.6904(7) 0.3039(9) 0.040(2) Uani 1 1 d .
H15 H 0.4526 0.7507 0.3597 0.048 Uiso 1 1 calc R
C16 C 0.2881(5) 1.0295(6) 0.1675(9) 0.036(2) Uani 1 1 d .
C17 C 0.3366(5) 1.0835(6) 0.2599(9) 0.039(2) Uani 1 1 d .
H17 H 0.3829 1.0578 0.2839 0.047 Uiso 1 1 calc R
C18 C 0.3132(6) 1.1775(7) 0.3153(9) 0.044(3) Uani 1 1 d .
C19 C 0.2477(6) 1.2154(7) 0.2814(10) 0.046(3) Uani 1 1 d .
H19 H 0.2339 1.2785 0.3210 0.055 Uiso 1 1 calc R
C20 C 0.2015(5) 1.1642(7) 0.1914(10) 0.046(3) Uani 1 1 d .
H20 H 0.1557 1.1921 0.1682 0.055 Uiso 1 1 calc R
C21 C 0.2206(5) 1.0705(7) 0.1324(9) 0.036(2) Uani 1 1 d .
C22 C 0.1288(5) 1.0484(9) -0.0479(10) 0.049(3) Uani 1 1 d .
C23 C 0.0799(5) 0.9651(7) -0.1078(9) 0.039(2) Uani 1 1 d .
C24 C 0.0674(6) 0.8734(8) -0.0402(11) 0.053(3) Uani 1 1 d .
H24 H 0.0890 0.8614 0.0515 0.064 Uiso 1 1 calc R
C25 C 0.0248(6) 0.8002(9) -0.1031(13) 0.069(3) Uani 1 1 d .
H25 H 0.0162 0.7385 -0.0541 0.083 Uiso 1 1 calc R
C26 C -0.0066(6) 0.8148(10) -0.2387(13) 0.067(3) Uani 1 1 d .
H26 H -0.0346 0.7630 -0.2855 0.080 Uiso 1 1 calc R
C27 C 0.0052(6) 0.9090(10) -0.3021(11) 0.063(3) Uani 1 1 d .
H27 H -0.0168 0.9215 -0.3932 0.075 Uiso 1 1 calc R
C28 C 0.0467(5) 0.9842(8) -0.2399(10) 0.053(3) Uani 1 1 d .
H28 H 0.0528 1.0479 -0.2859 0.064 Uiso 1 1 calc R
N1 N 0.3572(4) 0.8687(6) 0.2056(7) 0.0340(18) Uani 1 1 d .
O1 O 0.3316(3) 0.7825(4) 0.0074(6) 0.0347(15) Uani 1 1 d .
O2 O 0.1726(3) 1.0081(4) 0.0585(6) 0.0406(16) Uani 1 1 d .
O3 O 0.1301(4) 1.1341(5) -0.0877(7) 0.061(2) Uani 1 1 d .
Br1 Br 0.15191(7) 0.94884(9) -0.58963(11) 0.0688(5) Uani 1 1 d .
Br2 Br 0.37840(7) 1.24694(8) 0.44218(12) 0.0659(4) Uani 1 1 d .

loop_
_atom_site_aniso_label
_atom_site_aniso_U_11
_atom_site_aniso_U_22
_atom_site_aniso_U_33
_atom_site_aniso_U_23
_atom_site_aniso_U_13
_atom_site_aniso_U_12
C1 0.039(7) 0.063(7) 0.031(5) 0.014(5) 0.013(4) 0.022(6)
C2 0.046(7) 0.051(6) 0.037(5) -0.006(5) 0.001(5) 0.011(5)
C3 0.033(6) 0.031(5) 0.041(5) -0.002(4) 0.011(4) 0.006(4)
C4 0.034(6) 0.035(5) 0.040(5) 0.008(4) 0.006(4) 0.011(5)
C5 0.038(6) 0.041(6) 0.048(6) 0.004(5) 0.014(5) 0.008(5)
C6 0.050(7) 0.039(6) 0.044(6) 0.013(5) 0.010(5) 0.014(5)
C7 0.024(5) 0.025(5) 0.047(6) 0.004(4) 0.012(4) 0.004(4)
C8 0.021(5) 0.033(5) 0.034(5) -0.004(4) 0.007(4) 0.005(4)
C9 0.029(6) 0.035(5) 0.031(5) 0.004(4) 0.002(4) -0.007(4)
C10 0.037(6) 0.025(5) 0.031(5) -0.003(4) 0.008(4) 0.002(4)
C11 0.038(6) 0.038(6) 0.041(5) -0.006(4) 0.009(4) 0.009(5)
C12 0.050(7) 0.026(5) 0.058(6) -0.001(5) 0.018(5) 0.001(5)
C13 0.051(7) 0.036(6) 0.047(6) 0.010(5) 0.007(5) 0.013(5)
C14 0.035(6) 0.053(7) 0.041(5) 0.009(5) 0.001(4) 0.008(5)
C15 0.037(6) 0.037(6) 0.045(6) -0.011(5) 0.003(5) 0.007(5)
C16 0.048(7) 0.020(5) 0.039(5) -0.004(4) 0.007(4) -0.009(5)
C17 0.046(6) 0.030(5) 0.041(5) 0.007(4) 0.007(4) -0.005(5)
C18 0.059(8) 0.025(5) 0.048(6) -0.006(4) 0.010(5) -0.007(5)
C19 0.052(7) 0.031(6) 0.055(6) -0.005(5) 0.004(5) 0.017(5)
C20 0.039(7) 0.041(6) 0.060(6) -0.003(5) 0.014(5) 0.003(5)
C21 0.029(6) 0.038(6) 0.042(5) 0.008(4) 0.010(4) 0.002(5)
C22 0.047(7) 0.055(7) 0.046(6) 0.004(6) 0.013(5) 0.015(6)
C23 0.026(6) 0.045(6) 0.048(6) -0.003(5) 0.005(4) 0.006(5)
C24 0.059(8) 0.049(7) 0.053(6) 0.002(5) 0.009(5) 0.002(6)
C25 0.059(9) 0.045(7) 0.105(10) -0.003(7) 0.011(7) -0.013(6)
C26 0.045(8) 0.079(10) 0.075(8) -0.008(7) -0.003(6) 0.000(7)
C27 0.052(8) 0.079(9) 0.057(7) -0.001(7) -0.007(6) 0.010(7)
C28 0.045(7) 0.052(7) 0.061(7) -0.002(6) 0.000(5) 0.008(6)
N1 0.032(5) 0.033(4) 0.038(4) -0.002(3) 0.009(3) 0.007(4)
O1 0.039(4) 0.029(3) 0.037(3) -0.002(3) 0.005(3) 0.004(3)
O2 0.028(4) 0.039(4) 0.055(4) -0.007(3) 0.002(3) 0.007(3)
O3 0.064(5) 0.043(4) 0.075(5) 0.016(4) -0.002(4) -0.004(4)
Br1 0.0821(10) 0.0770(9) 0.0463(6) 0.0119(6) -0.0030(6) 0.0149(7)
Br2 0.0835(10) 0.0374(6) 0.0742(8) -0.0180(6) -0.0136(6) 0.0036(6)

loop_
_atom_type_symbol
_atom_type_description
_atom_type_scat_dispersion_real
_atom_type_scat_dispersion_imag
_atom_type_scat_source
C C 0.0033 0.0016 'International Tables Vol C Tables 4.2.6.8 and 6.1.1.4'
H H 0.0000 0.0000 'International Tables Vol C Tables 4.2.6.8 and 6.1.1.4'
N N 0.0061 0.0033 'International Tables Vol C Tables 4.2.6.8 and 6.1.1.4'
O O 0.0106 0.0060 'International Tables Vol C Tables 4.2.6.8 and 6.1.1.4'
Cl Cl 0.1484 0.1585 'International Tables Vol C Tables 4.2.6.8 and 6.1.1.4'
Br Br -0.2901 2.4595 'International Tables Vol C Tables 4.2.6.8 and 6.1.1.4'

loop_
_geom_angle_atom_site_label_1
_geom_angle_atom_site_label_2
_geom_angle_atom_site_label_3
_geom_angle
C6 C1 C2 122.2(8)
C6 C1 Br1 121.0(7)
C2 C1 Br1 116.8(8)
C3 C2 C1 118.1(9)
C3 C2 H2 120.9
C1 C2 H2 120.9
C2 C3 C4 120.7(8)
C2 C3 H3 119.6
C4 C3 H3 119.6
C3 C4 C5 119.6(8)
C3 C4 C7 119.7(8)
C5 C4 C7 120.5(8)
C6 C5 C4 119.5(9)
C6 C5 H5 120.2
C4 C5 H5 120.2
C1 C6 C5 119.7(9)
C1 C6 H6 120.2
C5 C6 H6 120.2
C8 C7 O1 107.4(7)
C8 C7 C4 137.2(8)
O1 C7 C4 115.3(7)
C7 C8 N1 108.8(7)
C7 C8 C16 132.5(8)
N1 C8 C16 118.7(7)
N1 C9 O1 112.4(7)
N1 C9 C10 130.7(7)
O1 C9 C10 116.8(7)
C15 C10 C11 119.6(8)
C15 C10 C9 119.9(7)
C11 C10 C9 120.5(7)
C12 C11 C10 119.6(8)
C12 C11 H11 120.2
C10 C11 H11 120.2
C11 C12 C13 120.4(9)
C11 C12 H12 119.8
C13 C12 H12 119.8
C14 C13 C12 119.9(8)
C14 C13 H13 120.1
C12 C13 H13 120.1
C13 C14 C15 119.7(8)
C13 C14 H14 120.2
C15 C14 H14 120.2
C10 C15 C14 120.8(8)
C10 C15 H15 119.6
C14 C15 H15 119.6
C21 C16 C17 119.9(8)
C21 C16 C8 123.5(8)
C17 C16 C8 116.5(8)
C16 C17 C18 117.2(9)
C16 C17 H17 121.4
C18 C17 H17 121.4
C19 C18 C17 122.1(9)
C19 C18 Br2 121.4(7)
C17 C18 Br2 116.5(8)
C18 C19 C20 120.7(9)
C18 C19 H19 119.6
C20 C19 H19 119.6
C19 C20 C21 120.6(9)
C19 C20 H20 119.7
C21 C20 H20 119.7
O2 C21 C16 117.0(7)
O2 C21 C20 122.8(8)
C16 C21 C20 119.5(8)
O3 C22 O2 125.2(10)
O3 C22 C23 125.8(9)
O2 C22 C23 109.0(8)
C24 C23 C28 119.6(9)
C24 C23 C22 124.3(8)
C28 C23 C22 116.0(9)
C25 C24 C23 121.0(10)
C25 C24 H24 119.5
C23 C24 H24 119.5
C24 C25 C26 120.9(11)
C24 C25 H25 119.6
C26 C25 H25 119.6
C27 C26 C25 116.7(11)
C27 C26 H26 121.6
C25 C26 H26 121.6
C28 C27 C26 123.4(10)
C28 C27 H27 118.3
C26 C27 H27 118.3
C27 C28 C23 118.3(10)
C27 C28 H28 120.9
C23 C28 H28 120.9
C9 N1 C8 105.7(7)
C9 O1 C7 105.6(6)
C22 O2 C21 119.7(7)

loop_
_geom_bond_atom_site_label_1
_geom_bond_atom_site_label_2
_geom_bond_distance
C1 C6 1.369(13)
C1 C2 1.390(12)
C1 Br1 1.895(9)
C2 C3 1.378(11)
C2 H2 0.9500
C3 C4 1.385(11)
C3 H3 0.9500
C4 C5 1.411(12)
C4 C7 1.469(11)
C5 C6 1.369(12)
C5 H5 0.9500
C6 H6 0.9500
C7 C8 1.357(11)
C7 O1 1.380(9)
C8 N1 1.396(10)
C8 C16 1.492(11)
C9 N1 1.307(10)
C9 O1 1.366(9)
C9 C10 1.458(12)
C10 C15 1.375(11)
C10 C11 1.393(11)
C11 C12 1.378(11)
C11 H11 0.9500
C12 C13 1.384(12)
C12 H12 0.9500
C13 C14 1.381(12)
C13 H13 0.9500
C14 C15 1.379(12)
C14 H14 0.9500
C15 H15 0.9500
C16 C21 1.402(12)
C16 C17 1.414(11)
C17 C18 1.417(12)
C17 H17 0.9500
C18 C19 1.351(13)
C18 Br2 1.896(9)
C19 C20 1.357(12)
C19 H19 0.9500
C20 C21 1.404(12)
C20 H20 0.9500
C21 O2 1.376(10)
C22 O3 1.181(11)
C22 O2 1.369(10)
C22 C23 1.513(13)
C23 C24 1.387(13)
C23 C28 1.388(12)
C24 C25 1.362(14)
C24 H24 0.9500
C25 C26 1.395(15)
C25 H25 0.9500
C26 C27 1.394(15)
C26 H26 0.9500
C27 C28 1.367(14)
C27 H27 0.9500
C28 H28 0.9500
